data_7041822
loop_
_publ_author_name
'Sniekers, Jeroen'
'Malaquias, Jo\~ao C'
'Van Meervelt, Luc'
'Fransaer, Jan'
'Binnemans, Koen'

_publ_section_title
;
 Manganese-containing ionic liquids: synthesis, crystal structures and
 electrodeposition of manganese films and nanoparticles.
;
_journal_issue 8
_journal_name_full 'Dalton transactions (Cambridge, England : 2003)'
_journal_page_first 2497
_journal_page_last 2509
_journal_paper_doi 10.1039/c6dt04781e
_journal_volume 46
_journal_year 2017
_chemical_formula_moiety 'C16 H28 F12 Mn2 O18 S4'
_chemical_formula_sum 'C16 H28 F12 Mn2 O18 S4'
_chemical_formula_weight 974.50
_chemical_name_systematic
;
 ? 
;
_space_group_crystal_system monoclinic
_space_group_IT_number 14
_space_group_name_Hall '-P 2ybc'
_space_group_name_H-M_alt 'P 1 21/c 1'
_symmetry_space_group_name_Hall '-P 2ybc'
_symmetry_space_group_name_H-M 'P 1 21/c 1'
_atom_sites_solution_hydrogens geom
_audit_creation_date 2016-07-07
_audit_creation_method
;
Olex2 1.2
(compiled 2016.02.19 svn.r3266 for OlexSys, GUI svn.r5155)
;
_audit_update_record
;
2017-01-11 deposited with the CCDC.
2017-01-24 downloaded from the CCDC.
;
_cell_angle_alpha 90
_cell_angle_beta 105.4760(16)
_cell_angle_gamma 90
_cell_formula_units_Z 2
_cell_length_a 13.6419(2)
_cell_length_b 9.97668(13)
_cell_length_c 13.8425(2)
_cell_measurement_reflns_used 4872
_cell_measurement_temperature 99.9(4)
_cell_measurement_theta_max 28.8980
_cell_measurement_theta_min 3.1020
_cell_volume 1815.67(5)
_computing_cell_refinement
;
CrysAlisPro, Agilent Technologies,
Version 1.171.36.28 (release 01-02-2013 CrysAlis171 .NET)
(compiled Feb  1 2013,16:14:44)
;
_computing_data_collection
;
CrysAlisPro, Agilent Technologies,
Version 1.171.36.28 (release 01-02-2013 CrysAlis171 .NET)
(compiled Feb  1 2013,16:14:44)
;
_computing_data_reduction
;
CrysAlisPro, Agilent Technologies,
Version 1.171.36.28 (release 01-02-2013 CrysAlis171 .NET)
(compiled Feb  1 2013,16:14:44)
;
_computing_molecular_graphics 'Olex2 (Dolomanov et al., 2009)'
_computing_publication_material 'Olex2 (Dolomanov et al., 2009)'
_computing_structure_refinement 'ShelXL (Sheldrick, 2015)'
_computing_structure_solution 'ShelXS (Sheldrick, 2008)'
_diffrn_ambient_temperature 99.9(4)
_diffrn_detector_area_resol_mean 15.9631
_diffrn_measured_fraction_theta_full 0.999
_diffrn_measured_fraction_theta_max 0.999
_diffrn_measurement_details
;
#__ type_ start__ end____ width___ exp.time_
  1 omega   51.00   88.00   1.0000   30.0000
omega____ theta____ kappa____ phi______ frames
    -       18.8701   77.0000  120.0000 37

#__ type_ start__ end____ width___ exp.time_
  2 omega   -8.00   86.00   1.0000   30.0000
omega____ theta____ kappa____ phi______ frames
    -       18.8701   77.0000   30.0000 94

#__ type_ start__ end____ width___ exp.time_
  3 omega  -44.00   47.00   1.0000   30.0000
omega____ theta____ kappa____ phi______ frames
    -       18.8701  -77.0000  -90.0000 91
;
_diffrn_measurement_device_type 'SuperNova, Single source at offset, Eos'
_diffrn_measurement_method '\w scans'
_diffrn_orient_matrix_UB_11 -0.0301603000
_diffrn_orient_matrix_UB_12 0.0585060000
_diffrn_orient_matrix_UB_13 -0.0025671000
_diffrn_orient_matrix_UB_21 -0.0446204000
_diffrn_orient_matrix_UB_22 -0.0398026000
_diffrn_orient_matrix_UB_23 -0.0128477000
_diffrn_orient_matrix_UB_31 0.0022957000
_diffrn_orient_matrix_UB_32 -0.0069106000
_diffrn_orient_matrix_UB_33 0.0515913000
_diffrn_radiation_monochromator mirror
_diffrn_radiation_type MoK\a
_diffrn_radiation_wavelength 0.71073
_diffrn_reflns_av_R_equivalents 0.0214
_diffrn_reflns_av_unetI/netI 0.0307
_diffrn_reflns_Laue_measured_fraction_full 0.999
_diffrn_reflns_Laue_measured_fraction_max 0.999
_diffrn_reflns_limit_h_max 17
_diffrn_reflns_limit_h_min -6
_diffrn_reflns_limit_k_max 12
_diffrn_reflns_limit_k_min -11
_diffrn_reflns_limit_l_max 16
_diffrn_reflns_limit_l_min -17
_diffrn_reflns_number 7750
_diffrn_reflns_point_group_measured_fraction_full 0.999
_diffrn_reflns_point_group_measured_fraction_max 0.999
_diffrn_reflns_theta_full 25.242
_diffrn_reflns_theta_max 26.370
_diffrn_reflns_theta_min 2.764
_diffrn_source 'SuperNova (Mo) X-ray Source'
_exptl_absorpt_coefficient_mu 1.054
_exptl_absorpt_correction_T_max 1.00000
_exptl_absorpt_correction_T_min 0.93619
_exptl_absorpt_correction_type multi-scan
_exptl_absorpt_process_details
;
CrysAlisPro, Agilent Technologies,
Version 1.171.36.28 (release 01-02-2013 CrysAlis171 .NET)
(compiled Feb  1 2013,16:14:44)
Empirical absorption correction using spherical harmonics,
 implemented in SCALE3 ABSPACK scaling algorithm.
;
_exptl_crystal_colour 'clear colourless'
_exptl_crystal_colour_lustre clear
_exptl_crystal_colour_primary colourless
_exptl_crystal_density_diffrn 1.782
_exptl_crystal_density_method 'not measured'
_exptl_crystal_F_000 980
_exptl_crystal_size_max 0.12
_exptl_crystal_size_mid 0.08
_exptl_crystal_size_min 0.06
_refine_diff_density_max 0.556
_refine_diff_density_min -0.540
_refine_diff_density_rms 0.063
_refine_ls_extinction_method none
_refine_ls_goodness_of_fit_ref 1.040
_refine_ls_hydrogen_treatment constr
_refine_ls_matrix_type full
_refine_ls_number_parameters 237
_refine_ls_number_reflns 3706
_refine_ls_number_restraints 0
_refine_ls_restrained_S_all 1.040
_refine_ls_R_factor_all 0.0357
_refine_ls_R_factor_gt 0.0306
_refine_ls_shift/su_max 0.001
_refine_ls_shift/su_mean 0.000
_refine_ls_structure_factor_coef Fsqd
_refine_ls_weighting_details 'w=1/[\s^2^(Fo^2^)+(0.0275P)^2^+1.7526P] where P=(Fo^2^+2Fc^2^)/3'
_refine_ls_weighting_scheme calc
_refine_ls_wR_factor_gt 0.0709
_refine_ls_wR_factor_ref 0.0741
_reflns_Friedel_coverage 0.000
_reflns_number_gt 3323
_reflns_number_total 3706
_reflns_threshold_expression 'I > 2\s(I)'
_cod_data_source_file c6dt04781e2.cif
_cod_data_source_block kb2041
_cod_depositor_comments 'Adding full bibliography for 7041822--7041828.cif.'
_cod_database_code 7041822
_shelx_space_group_comment
;
The symmetry employed for this shelxl refinement is uniquely defined
by the following loop, which should always be used as a source of
symmetry information in preference to the above space-group names.
They are only intended as comments.
;
_reflns_odcompleteness_completeness 99.77
_reflns_odcompleteness_iscentric 1
_reflns_odcompleteness_theta 26.32
_olex2_refinement_description
;
1. Fixed Uiso
 At 1.2 times of:
  All C(H,H) groups
 At 1.5 times of:
  All C(H,H,H) groups
2.a Secondary CH2 refined with riding coordinates:
 C8(H8A,H8B), C9(H9A,H9B), C10(H10A,H10B), C11(H11A,H11B)
2.b Idealised Me refined as rotating group:
 C7(H7A,H7B,H7C), C12(H12A,H12B,H12C)
;
_shelx_shelxl_version_number 2014/7
_olex2_date_sample_data_collection 2014-01-09
_olex2_submission_special_instructions 'No special instructions were received'

loop_
_space_group_symop_operation_xyz
'x, y, z'
'-x, y+1/2, -z+1/2'
'-x, -y, -z'
'x, -y-1/2, z-1/2'

loop_
_atom_site_label
_atom_site_type_symbol
_atom_site_fract_x
_atom_site_fract_y
_atom_site_fract_z
_atom_site_U_iso_or_equiv
_atom_site_adp_type
_atom_site_occupancy
_atom_site_site_symmetry_order
_atom_site_calc_flag
_atom_site_refinement_flags_posn
Mn1 Mn 0.79837(2) 0.56549(3) 0.44944(2) 0.01315(9) Uani 1 1 d .
O2 O 0.71779(11) 0.43298(15) 0.32616(11) 0.0226(3) Uani 1 1 d .
O3 O 0.69832(10) 0.43938(14) 0.51309(11) 0.0191(3) Uani 1 1 d .
O4 O 0.80511(11) 0.64914(15) 0.59608(11) 0.0198(3) Uani 1 1 d .
O5 O 0.70415(12) 0.72158(16) 0.37441(12) 0.0271(4) Uani 1 1 d .
O6 O 0.92230(11) 0.68208(15) 0.42596(12) 0.0230(3) Uani 1 1 d .
C7 C 0.7584(2) 0.3973(3) 0.2448(2) 0.0422(7) Uani 1 1 d .
H7A H 0.7921 0.4754 0.2249 0.063 Uiso 1 1 calc GR
H7B H 0.7032 0.3675 0.1878 0.063 Uiso 1 1 calc GR
H7C H 0.8078 0.3246 0.2656 0.063 Uiso 1 1 calc GR
C8 C 0.66931(16) 0.3211(2) 0.36065(17) 0.0231(5) Uani 1 1 d .
H8A H 0.7204 0.2522 0.3912 0.028 Uiso 1 1 calc R
H8B H 0.6181 0.2801 0.3039 0.028 Uiso 1 1 calc R
C9 C 0.61902(16) 0.3744(2) 0.43705(18) 0.0243(5) Uani 1 1 d .
H9A H 0.5649 0.4392 0.4058 0.029 Uiso 1 1 calc R
H9B H 0.5883 0.3003 0.4666 0.029 Uiso 1 1 calc R
C10 C 0.66336(16) 0.5093(2) 0.58912(17) 0.0237(5) Uani 1 1 d .
H10A H 0.6308 0.4462 0.6263 0.028 Uiso 1 1 calc R
H10B H 0.6135 0.5795 0.5584 0.028 Uiso 1 1 calc R
C11 C 0.75652(17) 0.5709(2) 0.65794(16) 0.0235(5) Uani 1 1 d .
H11A H 0.7375 0.6289 0.7081 0.028 Uiso 1 1 calc R
H11B H 0.8031 0.5002 0.6938 0.028 Uiso 1 1 calc R
C12 C 0.88747(19) 0.7298(3) 0.65354(19) 0.0330(6) Uani 1 1 d .
H12A H 0.9441 0.6716 0.6875 0.049 Uiso 1 1 calc GR
H12B H 0.8643 0.7813 0.7036 0.049 Uiso 1 1 calc GR
H12C H 0.9102 0.7914 0.6088 0.049 Uiso 1 1 calc GR
O13 O 0.52869(13) 0.69799(19) 0.38007(14) 0.0402(5) Uani 1 1 d .
O14 O 0.57009(13) 0.8124(2) 0.24134(14) 0.0471(5) Uani 1 1 d .
S15 S 0.60054(4) 0.77277(5) 0.34382(4) 0.01978(13) Uani 1 1 d .
C16 C 0.6138(3) 0.9292(3) 0.4121(4) 0.0669(11) Uani 1 1 d .
F17 F 0.6824(2) 1.0061(2) 0.3838(3) 0.1153(11) Uani 1 1 d .
F18 F 0.6448(2) 0.9084(3) 0.5102(2) 0.1048(10) Uani 1 1 d .
F19 F 0.5262(2) 0.9943(2) 0.3911(2) 0.1147(11) Uani 1 1 d .
O20 O 1.08926(10) 0.59775(14) 0.51488(11) 0.0181(3) Uani 1 1 d .
O21 O 1.04312(12) 0.61967(16) 0.33229(12) 0.0261(4) Uani 1 1 d .
S22 S 1.02811(4) 0.66420(5) 0.42512(4) 0.01606(12) Uani 1 1 d .
C23 C 1.07646(16) 0.8365(2) 0.44183(17) 0.0215(5) Uani 1 1 d .
F24 F 1.17308(10) 0.83846(14) 0.43783(11) 0.0315(3) Uani 1 1 d .
F25 F 1.02256(11) 0.91601(13) 0.37020(11) 0.0314(3) Uani 1 1 d .
F26 F 1.07289(11) 0.88443(13) 0.53027(10) 0.0318(3) Uani 1 1 d .

loop_
_atom_site_aniso_label
_atom_site_aniso_U_11
_atom_site_aniso_U_22
_atom_site_aniso_U_33
_atom_site_aniso_U_23
_atom_site_aniso_U_13
_atom_site_aniso_U_12
Mn1 0.00775(15) 0.01583(16) 0.01541(16) 0.00097(12) 0.00228(11) 0.00024(11)
O2 0.0196(8) 0.0264(8) 0.0209(8) -0.0037(6) 0.0034(6) -0.0036(6)
O3 0.0113(7) 0.0228(8) 0.0239(8) -0.0021(6) 0.0056(6) -0.0031(6)
O4 0.0170(7) 0.0236(8) 0.0188(7) -0.0035(6) 0.0046(6) -0.0034(6)
O5 0.0164(8) 0.0269(8) 0.0340(9) 0.0075(7) -0.0001(7) 0.0066(6)
O6 0.0094(7) 0.0215(7) 0.0386(9) 0.0113(7) 0.0072(6) 0.0022(6)
C7 0.0471(17) 0.0543(17) 0.0282(14) -0.0144(13) 0.0153(12) -0.0084(14)
C8 0.0154(10) 0.0203(11) 0.0294(12) -0.0039(9) -0.0013(9) -0.0038(8)
C9 0.0118(10) 0.0250(11) 0.0338(13) -0.0026(10) 0.0022(9) -0.0077(9)
C10 0.0172(11) 0.0315(12) 0.0260(12) 0.0011(10) 0.0123(9) 0.0000(9)
C11 0.0199(11) 0.0328(12) 0.0206(11) -0.0004(9) 0.0100(9) 0.0019(9)
C12 0.0323(14) 0.0361(14) 0.0293(13) -0.0152(11) 0.0063(11) -0.0125(11)
O13 0.0252(9) 0.0484(11) 0.0490(11) 0.0161(9) 0.0136(8) -0.0101(8)
O14 0.0169(9) 0.0863(15) 0.0350(10) 0.0306(11) 0.0016(8) 0.0032(9)
S15 0.0110(2) 0.0218(3) 0.0253(3) 0.0072(2) 0.0027(2) 0.00040(19)
C16 0.068(2) 0.0331(17) 0.102(3) -0.0122(18) 0.026(2) 0.0113(16)
F17 0.124(2) 0.0278(11) 0.202(3) -0.0204(15) 0.058(2) -0.0341(13)
F18 0.116(2) 0.109(2) 0.0833(18) -0.0659(16) 0.0162(16) 0.0159(17)
F19 0.125(2) 0.0657(15) 0.171(3) 0.0104(17) 0.072(2) 0.0672(16)
O20 0.0118(7) 0.0174(7) 0.0247(8) 0.0043(6) 0.0041(6) 0.0013(6)
O21 0.0235(8) 0.0299(9) 0.0230(8) -0.0022(7) 0.0027(7) 0.0082(7)
S22 0.0100(2) 0.0145(2) 0.0236(3) 0.0035(2) 0.0042(2) 0.00115(18)
C23 0.0187(11) 0.0184(10) 0.0281(12) 0.0046(9) 0.0074(9) -0.0007(8)
F24 0.0188(7) 0.0334(7) 0.0438(8) 0.0085(6) 0.0110(6) -0.0082(6)
F25 0.0328(8) 0.0201(6) 0.0393(8) 0.0132(6) 0.0060(6) 0.0011(6)
F26 0.0401(8) 0.0227(7) 0.0336(8) -0.0054(6) 0.0111(6) -0.0006(6)

loop_
_atom_type_symbol
_atom_type_description
_atom_type_scat_dispersion_real
_atom_type_scat_dispersion_imag
_atom_type_scat_source
C C 0.0033 0.0016 'International Tables Vol C Tables 4.2.6.8 and 6.1.1.4'
H H 0.0000 0.0000 'International Tables Vol C Tables 4.2.6.8 and 6.1.1.4'
O O 0.0106 0.0060 'International Tables Vol C Tables 4.2.6.8 and 6.1.1.4'
F F 0.0171 0.0103 'International Tables Vol C Tables 4.2.6.8 and 6.1.1.4'
S S 0.1246 0.1234 'International Tables Vol C Tables 4.2.6.8 and 6.1.1.4'
Mn Mn 0.3368 0.7283 'International Tables Vol C Tables 4.2.6.8 and 6.1.1.4'

loop_
_geom_angle_atom_site_label_1
_geom_angle_atom_site_label_2
_geom_angle_atom_site_label_3
_geom_angle
_geom_angle_site_symmetry_1
_geom_angle_site_symmetry_3
O3 Mn1 O2 74.53(6) . .
O4 Mn1 O2 147.19(6) . .
O4 Mn1 O3 73.89(5) . .
O4 Mn1 O20 102.78(6) . 3_766
O5 Mn1 O2 87.08(6) . .
O5 Mn1 O3 104.91(6) . .
O5 Mn1 O4 92.57(6) . .
O5 Mn1 O6 85.78(6) . .
O5 Mn1 O20 162.56(6) . 3_766
O6 Mn1 O2 117.23(6) . .
O6 Mn1 O3 164.96(6) . .
O6 Mn1 O4 95.42(6) . .
O6 Mn1 O20 84.57(5) . 3_766
O20 Mn1 O2 84.47(6) 3_766 .
O20 Mn1 O3 87.50(5) 3_766 .
C7 O2 Mn1 122.81(15) . .
C7 O2 C8 112.19(18) . .
C8 O2 Mn1 112.68(12) . .
C9 O3 Mn1 112.81(12) . .
C10 O3 Mn1 112.01(12) . .
C10 O3 C9 114.74(16) . .
C11 O4 Mn1 115.76(12) . .
C12 O4 Mn1 124.31(13) . .
C12 O4 C11 112.90(17) . .
S15 O5 Mn1 145.05(11) . .
S22 O6 Mn1 139.15(9) . .
O2 C7 H7A 109.5 . .
O2 C7 H7B 109.5 . .
O2 C7 H7C 109.5 . .
H7A C7 H7B 109.5 . .
H7A C7 H7C 109.5 . .
H7B C7 H7C 109.5 . .
O2 C8 H8A 110.3 . .
O2 C8 H8B 110.3 . .
O2 C8 C9 107.19(17) . .
H8A C8 H8B 108.5 . .
C9 C8 H8A 110.3 . .
C9 C8 H8B 110.3 . .
O3 C9 C8 106.10(16) . .
O3 C9 H9A 110.5 . .
O3 C9 H9B 110.5 . .
C8 C9 H9A 110.5 . .
C8 C9 H9B 110.5 . .
H9A C9 H9B 108.7 . .
O3 C10 H10A 110.6 . .
O3 C10 H10B 110.6 . .
O3 C10 C11 105.77(17) . .
H10A C10 H10B 108.7 . .
C11 C10 H10A 110.6 . .
C11 C10 H10B 110.6 . .
O4 C11 C10 106.84(17) . .
O4 C11 H11A 110.4 . .
O4 C11 H11B 110.4 . .
C10 C11 H11A 110.4 . .
C10 C11 H11B 110.4 . .
H11A C11 H11B 108.6 . .
O4 C12 H12A 109.5 . .
O4 C12 H12B 109.5 . .
O4 C12 H12C 109.5 . .
H12A C12 H12B 109.5 . .
H12A C12 H12C 109.5 . .
H12B C12 H12C 109.5 . .
O5 S15 C16 101.33(15) . .
O13 S15 O5 114.81(10) . .
O13 S15 C16 104.49(16) . .
O14 S15 O5 112.93(11) . .
O14 S15 O13 116.80(11) . .
O14 S15 C16 104.09(18) . .
F17 C16 S15 108.7(3) . .
F18 C16 S15 111.2(2) . .
F18 C16 F17 109.3(4) . .
F19 C16 S15 110.5(3) . .
F19 C16 F17 108.2(3) . .
F19 C16 F18 108.9(4) . .
S22 O20 Mn1 137.19(9) . 3_766
O6 S22 O20 113.04(9) . .
O6 S22 C23 102.00(9) . .
O20 S22 C23 102.36(9) . .
O21 S22 O6 115.23(10) . .
O21 S22 O20 116.07(9) . .
O21 S22 C23 105.82(10) . .
F24 C23 S22 109.56(15) . .
F25 C23 S22 110.91(15) . .
F25 C23 F24 108.45(17) . .
F26 C23 S22 110.71(14) . .
F26 C23 F24 108.23(18) . .
F26 C23 F25 108.91(18) . .

loop_
_geom_bond_atom_site_label_1
_geom_bond_atom_site_label_2
_geom_bond_distance
_geom_bond_site_symmetry_2
Mn1 O2 2.2062(15) .
Mn1 O3 2.2055(14) .
Mn1 O4 2.1739(14) .
Mn1 O5 2.1079(15) .
Mn1 O6 2.1471(14) .
Mn1 O20 2.2004(14) 3_766
O2 C7 1.427(3) .
O2 C8 1.442(3) .
O3 C9 1.446(3) .
O3 C10 1.446(3) .
O4 C11 1.444(3) .
O4 C12 1.437(3) .
O5 S15 1.4556(15) .
O6 S22 1.4576(15) .
C7 H7A 0.9800 .
C7 H7B 0.9800 .
C7 H7C 0.9800 .
C8 H8A 0.9900 .
C8 H8B 0.9900 .
C8 C9 1.503(3) .
C9 H9A 0.9900 .
C9 H9B 0.9900 .
C10 H10A 0.9900 .
C10 H10B 0.9900 .
C10 C11 1.501(3) .
C11 H11A 0.9900 .
C11 H11B 0.9900 .
C12 H12A 0.9800 .
C12 H12B 0.9800 .
C12 H12C 0.9800 .
O13 S15 1.4252(17) .
O14 S15 1.4237(18) .
S15 C16 1.808(4) .
C16 F17 1.347(5) .
C16 F18 1.326(5) .
C16 F19 1.323(4) .
O20 Mn1 2.2005(14) 3_766
O20 S22 1.4582(15) .
O21 S22 1.4250(16) .
S22 C23 1.833(2) .
C23 F24 1.334(2) .
C23 F25 1.328(2) .
C23 F26 1.327(3) .

loop_
_geom_torsion_atom_site_label_1
_geom_torsion_atom_site_label_2
_geom_torsion_atom_site_label_3
_geom_torsion_atom_site_label_4
_geom_torsion
_geom_torsion_site_symmetry_1
Mn1 O2 C8 C9 43.14(19) .
Mn1 O3 C9 C8 44.24(19) .
Mn1 O3 C10 C11 -48.50(19) .
Mn1 O4 C11 C10 -36.5(2) .
Mn1 O5 S15 O13 5.2(2) .
Mn1 O5 S15 O14 -132.15(19) .
Mn1 O5 S15 C16 117.1(2) .
Mn1 O6 S22 O20 -51.25(18) .
Mn1 O6 S22 O21 85.50(17) .
Mn1 O6 S22 C23 -160.40(15) .
Mn1 O20 S22 O6 133.91(12) 3_766
Mn1 O20 S22 O21 -2.45(17) 3_766
Mn1 O20 S22 C23 -117.15(13) 3_766
O2 C8 C9 O3 -56.4(2) .
O3 C10 C11 O4 53.9(2) .
O5 S15 C16 F17 59.3(3) .
O5 S15 C16 F18 -61.1(3) .
O5 S15 C16 F19 177.9(3) .
O6 S22 C23 F24 -177.00(15) .
O6 S22 C23 F25 -57.31(17) .
O6 S22 C23 F26 63.71(16) .
C7 O2 C8 C9 -173.29(19) .
C9 O3 C10 C11 -178.79(17) .
C10 O3 C9 C8 174.14(17) .
C12 O4 C11 C10 171.49(18) .
O13 S15 C16 F17 178.9(3) .
O13 S15 C16 F18 58.5(3) .
O13 S15 C16 F19 -62.5(3) .
O14 S15 C16 F17 -58.1(3) .
O14 S15 C16 F18 -178.5(3) .
O14 S15 C16 F19 60.5(3) .
O20 S22 C23 F24 65.86(16) .
O20 S22 C23 F25 -174.45(15) .
O20 S22 C23 F26 -53.43(16) .
O21 S22 C23 F24 -56.12(17) .
O21 S22 C23 F25 63.57(17) .
O21 S22 C23 F26 -175.41(14) .
